data_7109173
loop_
_publ_author_name
'Seung Hyun Chae'
'Soojung Choi'
'Jicheol Shin'
'Youngmee Kim'
'Sung-Jin Kim'
'Dong Hoon Choi'
'SukJoong Lee'

_publ_section_title
;
 Dramatic enhancement of carrier mobility via effective secondary
 structural arrangement resulting from the substituents in a porphyrin
 transistor
;
_journal_name_full Chem.Commun.
_journal_page_first 3994
_journal_paper_doi 10.1039/c3cc41735b
_journal_volume 49
_journal_year 2013
_chemical_formula_sum 'C72 H76 N4 Zn'
_chemical_formula_weight 1062.74
_chemical_name_systematic
;
?
;
_space_group_IT_number 14
_symmetry_cell_setting monoclinic
_symmetry_space_group_name_Hall '-P 2yn'
_symmetry_space_group_name_H-M 'P 1 21/n 1'
_atom_sites_solution_hydrogens geom
_atom_sites_solution_primary direct
_atom_sites_solution_secondary difmap
_audit_creation_method SHELXL-97
_cell_angle_alpha 90.00
_cell_angle_beta 91.85(3)
_cell_angle_gamma 90.00
_cell_formula_units_Z 4
_cell_length_a 10.725(2)
_cell_length_b 15.113(3)
_cell_length_c 35.434(7)
_cell_measurement_reflns_used 4365
_cell_measurement_temperature 170(2)
_cell_measurement_theta_max 26.65
_cell_measurement_theta_min 2.33
_cell_volume 5740.4(19)
_computing_cell_refinement 'Bruker SMART'
_computing_data_collection 'Bruker SMART'
_computing_data_reduction 'Bruker SAINT'
_computing_molecular_graphics 'Bruker SHELXTL'
_computing_publication_material 'Bruker SHELXTL'
_computing_structure_refinement 'SHELXL-97 (Sheldrick, 1997)'
_computing_structure_solution 'SHELXS-97 (Sheldrick, 1990)'
_diffrn_ambient_temperature 170(2)
_diffrn_measured_fraction_theta_full 0.991
_diffrn_measured_fraction_theta_max 0.991
_diffrn_measurement_device_type 'CCD area detector'
_diffrn_measurement_method 'phi and omega scans'
_diffrn_radiation_monochromator graphite
_diffrn_radiation_source 'fine-focus sealed tube'
_diffrn_radiation_type MoK\a
_diffrn_radiation_wavelength 0.71073
_diffrn_reflns_av_R_equivalents 0.2769
_diffrn_reflns_av_sigmaI/netI 0.4979
_diffrn_reflns_limit_h_max 5
_diffrn_reflns_limit_h_min -13
_diffrn_reflns_limit_k_max 18
_diffrn_reflns_limit_k_min -18
_diffrn_reflns_limit_l_max 42
_diffrn_reflns_limit_l_min -43
_diffrn_reflns_number 30656
_diffrn_reflns_theta_full 26.00
_diffrn_reflns_theta_max 26.00
_diffrn_reflns_theta_min 1.77
_exptl_absorpt_coefficient_mu 0.475
_exptl_absorpt_correction_T_max 0.9322
_exptl_absorpt_correction_T_min 0.8707
_exptl_absorpt_correction_type multi-scan
_exptl_absorpt_process_details '(SADABS; Bruker, 1997)'
_exptl_crystal_colour 'dark blue'
_exptl_crystal_density_diffrn 1.230
_exptl_crystal_density_method 'not measured'
_exptl_crystal_description block
_exptl_crystal_F_000 2264
_exptl_crystal_size_max 0.30
_exptl_crystal_size_mid 0.25
_exptl_crystal_size_min 0.15
_refine_diff_density_max 0.601
_refine_diff_density_min -1.060
_refine_diff_density_rms 0.075
_refine_ls_extinction_coef 0.0333(15)
_refine_ls_extinction_expression Fc^*^=kFc[1+0.001xFc^2^\l^3^/sin(2\q)]^-1/4^
_refine_ls_extinction_method SHELXL
_refine_ls_goodness_of_fit_ref 0.740
_refine_ls_hydrogen_treatment constr
_refine_ls_matrix_type full
_refine_ls_number_parameters 651
_refine_ls_number_reflns 11180
_refine_ls_number_restraints 24
_refine_ls_restrained_S_all 0.740
_refine_ls_R_factor_all 0.3002
_refine_ls_R_factor_gt 0.0871
_refine_ls_shift/su_max 0.001
_refine_ls_shift/su_mean 0.000
_refine_ls_structure_factor_coef Fsqd
_refine_ls_weighting_details 'calc w=1/[\s^2^(Fo^2^)+(0.0927P)^2^+0.0000P] where P=(Fo^2^+2Fc^2^)/3'
_refine_ls_weighting_scheme calc
_refine_ls_wR_factor_gt 0.1779
_refine_ls_wR_factor_ref 0.2344
_reflns_number_gt 7667
_reflns_number_total 11180
_reflns_threshold_expression >2sigma(I)
_cod_data_source_file c3cc41735b.txt
_cod_data_source_block ym917sadp21n
_cod_original_cell_volume 5740(2)
_cod_original_sg_symbol_H-M P2(1)/n
_cod_database_code 7109173

loop_
_symmetry_equiv_pos_as_xyz
'x, y, z'
'-x+1/2, y+1/2, -z+1/2'
'-x, -y, -z'
'x-1/2, -y-1/2, z-1/2'

loop_
_atom_site_label
_atom_site_type_symbol
_atom_site_fract_x
_atom_site_fract_y
_atom_site_fract_z
_atom_site_U_iso_or_equiv
_atom_site_adp_type
_atom_site_occupancy
_atom_site_symmetry_multiplicity
_atom_site_calc_flag
_atom_site_refinement_flags
Zn1 Zn 0.47039(7) 0.06279(6) 0.25383(2) 0.0605(4) Uani 1 1 d .
N1 N 0.6062(5) 0.1415(4) 0.27488(17) 0.0560(17) Uani 1 1 d .
N2 N 0.3610(5) 0.0957(4) 0.29681(15) 0.0489(16) Uani 1 1 d .
N3 N 0.3330(5) -0.0146(4) 0.23151(17) 0.0561(17) Uani 1 1 d .
N4 N 0.5797(5) 0.0274(4) 0.21093(16) 0.0536(17) Uani 1 1 d .
C1 C 0.7262(7) 0.1527(5) 0.2622(2) 0.056(2) Uani 1 1 d .
C2 C 0.7978(7) 0.2095(5) 0.2862(2) 0.064(2) Uani 1 1 d .
H2 H 0.8820 0.2267 0.2832 0.077 Uiso 1 1 calc R
C3 C 0.7226(6) 0.2346(5) 0.3146(2) 0.063(2) Uani 1 1 d .
H3 H 0.7438 0.2728 0.3351 0.075 Uiso 1 1 calc R
C4 C 0.6052(6) 0.1921(5) 0.3072(2) 0.057(2) Uani 1 1 d .
C5 C 0.5023(7) 0.1994(5) 0.3316(2) 0.058(2) Uani 1 1 d .
C6 C 0.3860(6) 0.1553(5) 0.3264(2) 0.059(2) Uani 1 1 d .
C7 C 0.2807(6) 0.1691(5) 0.3492(2) 0.060(2) Uani 1 1 d .
H7 H 0.2759 0.2075 0.3703 0.072 Uiso 1 1 calc R
C8 C 0.1874(7) 0.1158(5) 0.3344(2) 0.062(2) Uani 1 1 d .
H8 H 0.1059 0.1092 0.3438 0.074 Uiso 1 1 calc R
C9 C 0.2356(7) 0.0731(5) 0.3029(2) 0.058(2) Uani 1 1 d .
C10 C 0.1690(7) 0.0133(5) 0.2778(2) 0.057(2) Uani 1 1 d .
C11 C 0.2137(7) -0.0242(5) 0.2446(2) 0.056(2) Uani 1 1 d .
C12 C 0.1420(7) -0.0815(5) 0.2202(2) 0.058(2) Uani 1 1 d .
H12 H 0.0585 -0.1002 0.2237 0.070 Uiso 1 1 calc R
C13 C 0.2126(7) -0.1037(5) 0.1923(2) 0.063(2) Uani 1 1 d .
H13 H 0.1892 -0.1411 0.1717 0.075 Uiso 1 1 calc R
C14 C 0.3344(6) -0.0605(5) 0.1983(2) 0.054(2) Uani 1 1 d .
C15 C 0.4354(7) -0.0697(5) 0.1744(2) 0.060(2) Uani 1 1 d .
C16 C 0.5518(7) -0.0280(5) 0.1808(2) 0.059(2) Uani 1 1 d .
C17 C 0.6581(7) -0.0358(5) 0.1564(2) 0.063(2) Uani 1 1 d .
H17 H 0.6620 -0.0695 0.1339 0.075 Uiso 1 1 calc R
C18 C 0.7517(6) 0.0154(5) 0.1725(2) 0.059(2) Uani 1 1 d .
H18 H 0.8324 0.0252 0.1629 0.071 Uiso 1 1 calc R
C19 C 0.7035(8) 0.0505(5) 0.2062(2) 0.063(2) Uani 1 1 d .
C20 C 0.7719(6) 0.1113(5) 0.2297(2) 0.056(2) Uani 1 1 d .
C21 C 0.9011(7) 0.1289(5) 0.2201(2) 0.063(2) Uani 1 1 d .
C22 C 1.0064(7) 0.1445(5) 0.2110(2) 0.063(2) Uani 1 1 d .
C23 C 1.1352(3) 0.1641(3) 0.20269(16) 0.065(2) Uani 1 1 d G
C24 C 1.1847(5) 0.1341(3) 0.16925(14) 0.063(2) Uani 1 1 d G
H24 H 1.1355 0.0985 0.1524 0.075 Uiso 1 1 calc R
C25 C 1.3061(5) 0.1561(3) 0.16041(12) 0.067(2) Uani 1 1 d G
H25 H 1.3399 0.1356 0.1376 0.080 Uiso 1 1 calc R
C26 C 1.3781(3) 0.2082(3) 0.18501(17) 0.061(2) Uani 1 1 d GD
C27 C 1.3286(5) 0.2383(3) 0.21845(15) 0.066(2) Uani 1 1 d G
H27 H 1.3778 0.2739 0.2353 0.079 Uiso 1 1 calc R
C28 C 1.2072(5) 0.2162(3) 0.22729(12) 0.072(2) Uani 1 1 d G
H28 H 1.1734 0.2368 0.2501 0.086 Uiso 1 1 calc R
C29 C 1.5103(4) 0.2406(5) 0.17645(19) 0.067(2) Uani 1 1 d D
H29A H 1.5091 0.3060 0.1752 0.081 Uiso 1 1 calc R
H29B H 1.5672 0.2235 0.1978 0.081 Uiso 1 1 calc R
C30 C 1.5644(5) 0.2051(5) 0.13971(18) 0.072(2) Uani 1 1 d D
H30A H 1.5124 0.2257 0.1178 0.086 Uiso 1 1 calc R
H30B H 1.5628 0.1396 0.1399 0.086 Uiso 1 1 calc R
C31 C 1.6994(5) 0.2374(5) 0.13560(18) 0.063(2) Uani 1 1 d D
H31A H 1.7504 0.2176 0.1578 0.076 Uiso 1 1 calc R
H31B H 1.7002 0.3029 0.1353 0.076 Uiso 1 1 calc R
C32 C 1.7589(6) 0.2031(5) 0.09943(19) 0.078(3) Uani 1 1 d D
H32A H 1.7566 0.1376 0.0994 0.094 Uiso 1 1 calc R
H32B H 1.7091 0.2240 0.0772 0.094 Uiso 1 1 calc R
C33 C 1.8948(6) 0.2341(6) 0.0960(2) 0.097(3) Uani 1 1 d D
H33A H 1.8959 0.2995 0.0949 0.116 Uiso 1 1 calc R
H33B H 1.9429 0.2160 0.1190 0.116 Uiso 1 1 calc R
C34 C 1.9606(8) 0.1976(7) 0.0613(2) 0.135(4) Uani 1 1 d D
H34A H 1.9823 0.1354 0.0656 0.202 Uiso 1 1 calc R
H34B H 2.0368 0.2318 0.0573 0.202 Uiso 1 1 calc R
H34C H 1.9048 0.2025 0.0390 0.202 Uiso 1 1 calc R
C35 C 0.5190(4) 0.2571(4) 0.36691(14) 0.060(2) Uani 1 1 d G
C36 C 0.5400(4) 0.3474(5) 0.36350(14) 0.066(2) Uani 1 1 d G
H36 H 0.5436 0.3737 0.3392 0.079 Uiso 1 1 calc R
C37 C 0.5556(4) 0.3994(3) 0.3957(2) 0.068(2) Uani 1 1 d G
H37 H 0.5700 0.4612 0.3933 0.081 Uiso 1 1 calc R
C38 C 0.5503(4) 0.3611(4) 0.43122(16) 0.070(2) Uani 1 1 d GD
C39 C 0.5293(4) 0.2707(5) 0.43463(13) 0.071(2) Uani 1 1 d G
H39 H 0.5256 0.2445 0.4589 0.085 Uiso 1 1 calc R
C40 C 0.5136(4) 0.2187(3) 0.40247(19) 0.061(2) Uani 1 1 d G
H40 H 0.4993 0.1570 0.4048 0.074 Uiso 1 1 calc R
C41 C 0.5761(6) 0.4195(4) 0.46621(16) 0.073(2) Uani 1 1 d D
H41A H 0.5567 0.3852 0.4891 0.088 Uiso 1 1 calc R
H41B H 0.5194 0.4712 0.4650 0.088 Uiso 1 1 calc R
C42 C 0.7116(5) 0.4527(5) 0.4700(2) 0.085(3) Uani 1 1 d D
H42A H 0.7206 0.4909 0.4926 0.102 Uiso 1 1 calc R
H42B H 0.7303 0.4891 0.4476 0.102 Uiso 1 1 calc R
C43 C 0.8063(6) 0.3764(5) 0.4733(2) 0.087(3) Uani 1 1 d D
H43A H 0.7930 0.3368 0.4513 0.104 Uiso 1 1 calc R
H43B H 0.8913 0.4015 0.4718 0.104 Uiso 1 1 calc R
C44 C 0.8012(8) 0.3202(5) 0.5095(2) 0.094(3) Uani 1 1 d D
H44A H 0.7188 0.2907 0.5099 0.112 Uiso 1 1 calc R
H44B H 0.8654 0.2733 0.5083 0.112 Uiso 1 1 calc R
C45 C 0.8214(6) 0.3715(5) 0.5466(2) 0.090(3) Uani 1 1 d D
H45A H 0.8117 0.3308 0.5682 0.108 Uiso 1 1 calc R
H45B H 0.7575 0.4185 0.5483 0.108 Uiso 1 1 calc R
C46 C 0.9523(7) 0.4136(6) 0.5490(2) 0.116(3) Uani 1 1 d D
H46A H 1.0152 0.3682 0.5443 0.174 Uiso 1 1 calc R
H46B H 0.9673 0.4388 0.5742 0.174 Uiso 1 1 calc R
H46C H 0.9575 0.4605 0.5300 0.174 Uiso 1 1 calc R
C47 C 0.0421(7) -0.0034(5) 0.2877(2) 0.059(2) Uani 1 1 d .
C48 C -0.0621(7) -0.0196(5) 0.2951(2) 0.060(2) Uani 1 1 d .
C49 C -0.1932(3) -0.0400(4) 0.30456(16) 0.065(2) Uani 1 1 d G
C50 C -0.2441(5) -0.0018(3) 0.33627(15) 0.064(2) Uani 1 1 d G
H50 H -0.1960 0.0383 0.3514 0.077 Uiso 1 1 calc R
C51 C -0.3653(5) -0.0224(3) 0.34589(12) 0.065(2) Uani 1 1 d G
H51 H -0.4001 0.0037 0.3676 0.078 Uiso 1 1 calc R
C52 C -0.4357(3) -0.0812(3) 0.32381(15) 0.059(2) Uani 1 1 d GD
C53 C -0.3848(5) -0.1193(3) 0.29210(14) 0.061(2) Uani 1 1 d G
H53 H -0.4329 -0.1595 0.2770 0.073 Uiso 1 1 calc R
C54 C -0.2636(5) -0.0987(3) 0.28248(12) 0.063(2) Uani 1 1 d G
H54 H -0.2288 -0.1248 0.2608 0.075 Uiso 1 1 calc R
C55 C -0.5674(4) -0.1102(4) 0.33468(18) 0.063(2) Uani 1 1 d D
H55A H -0.6271 -0.0917 0.3143 0.075 Uiso 1 1 calc R
H55B H -0.5692 -0.1757 0.3358 0.075 Uiso 1 1 calc R
C56 C -0.6133(5) -0.0740(5) 0.37235(18) 0.069(2) Uani 1 1 d D
H56A H -0.6140 -0.0085 0.3713 0.083 Uiso 1 1 calc R
H56B H -0.5540 -0.0920 0.3929 0.083 Uiso 1 1 calc R
C57 C -0.7446(5) -0.1072(5) 0.38143(19) 0.076(3) Uani 1 1 d D
H57A H -0.7459 -0.1726 0.3803 0.091 Uiso 1 1 calc R
H57B H -0.8053 -0.0846 0.3621 0.091 Uiso 1 1 calc R
C58 C -0.7839(6) -0.0767(5) 0.4208(2) 0.090(3) Uani 1 1 d D
H58A H -0.7754 -0.0116 0.4222 0.108 Uiso 1 1 calc R
H58B H -0.7250 -0.1024 0.4399 0.108 Uiso 1 1 calc R
C59 C -0.9175(5) -0.1016(5) 0.4314(2) 0.089(3) Uani 1 1 d D
H59A H -0.9292 -0.1664 0.4289 0.107 Uiso 1 1 calc R
H59B H -0.9308 -0.0851 0.4580 0.107 Uiso 1 1 calc R
C60 C -1.0130(7) -0.0533(6) 0.4055(2) 0.108(3) Uani 1 1 d D
H60A H -0.9995 0.0107 0.4074 0.162 Uiso 1 1 calc R
H60B H -1.0976 -0.0676 0.4132 0.162 Uiso 1 1 calc R
H60C H -1.0027 -0.0723 0.3793 0.162 Uiso 1 1 calc R
C61 C 0.4181(5) -0.1242(4) 0.13859(13) 0.067(2) Uani 1 1 d G
C62 C 0.4896(4) -0.1995(4) 0.13303(15) 0.068(2) Uani 1 1 d G
H62 H 0.5462 -0.2194 0.1524 0.081 Uiso 1 1 calc R
C63 C 0.4782(5) -0.2456(3) 0.09917(19) 0.070(2) Uani 1 1 d G
H63 H 0.5271 -0.2971 0.0954 0.084 Uiso 1 1 calc R
C64 C 0.3954(6) -0.2165(4) 0.07087(13) 0.076(3) Uani 1 1 d GD
C65 C 0.3238(4) -0.1412(4) 0.07643(15) 0.084(3) Uani 1 1 d G
H65 H 0.2672 -0.1213 0.0571 0.101 Uiso 1 1 calc R
C66 C 0.3352(4) -0.0950(3) 0.11029(19) 0.075(3) Uani 1 1 d G
H66 H 0.2863 -0.0436 0.1141 0.090 Uiso 1 1 calc R
C67 C 0.3898(6) -0.2698(5) 0.03380(17) 0.090(3) Uani 1 1 d D
H67A H 0.3931 -0.2285 0.0122 0.108 Uiso 1 1 calc R
H67B H 0.4635 -0.3091 0.0330 0.108 Uiso 1 1 calc R
C68 C 0.2705(6) -0.3261(5) 0.02978(19) 0.081(3) Uani 1 1 d D
H68A H 0.2625 -0.3634 0.0526 0.097 Uiso 1 1 calc R
H68B H 0.1968 -0.2867 0.0278 0.097 Uiso 1 1 calc R
C69 C 0.2736(5) -0.3857(5) -0.0054(2) 0.082(3) Uani 1 1 d D
H69A H 0.3458 -0.4263 -0.0029 0.098 Uiso 1 1 calc R
H69B H 0.2852 -0.3483 -0.0280 0.098 Uiso 1 1 calc R
C70 C 0.1533(6) -0.4404(5) -0.0111(2) 0.088(3) Uani 1 1 d D
H70A H 0.1406 -0.4764 0.0118 0.106 Uiso 1 1 calc R
H70B H 0.0815 -0.3996 -0.0141 0.106 Uiso 1 1 calc R
C71 C 0.1562(7) -0.5021(5) -0.0456(2) 0.087(3) Uani 1 1 d D
H71A H 0.0705 -0.5234 -0.0515 0.105 Uiso 1 1 calc R
H71B H 0.1842 -0.4679 -0.0676 0.105 Uiso 1 1 calc R
C72 C 0.2427(8) -0.5824(5) -0.0396(3) 0.120(4) Uani 1 1 d D
H72A H 0.3294 -0.5622 -0.0369 0.180 Uiso 1 1 calc R
H72B H 0.2340 -0.6222 -0.0613 0.180 Uiso 1 1 calc R
H72C H 0.2199 -0.6140 -0.0166 0.180 Uiso 1 1 calc R

loop_
_atom_site_aniso_label
_atom_site_aniso_U_11
_atom_site_aniso_U_22
_atom_site_aniso_U_33
_atom_site_aniso_U_23
_atom_site_aniso_U_13
_atom_site_aniso_U_12
Zn1 0.0334(5) 0.0734(7) 0.0737(7) 0.0001(5) -0.0124(4) -0.0032(5)
N1 0.041(4) 0.060(4) 0.067(5) -0.001(4) -0.010(3) -0.003(3)
N2 0.032(3) 0.063(5) 0.052(4) 0.019(3) -0.007(3) -0.005(3)
N3 0.032(4) 0.079(5) 0.057(4) 0.003(4) -0.009(3) 0.008(3)
N4 0.032(4) 0.075(5) 0.053(4) 0.012(4) -0.003(3) -0.010(3)
C1 0.043(5) 0.069(6) 0.054(5) -0.007(4) -0.015(4) -0.006(4)
C2 0.046(5) 0.071(6) 0.075(6) -0.013(5) -0.022(5) 0.001(4)
C3 0.043(5) 0.068(6) 0.076(6) -0.024(5) -0.013(5) -0.017(4)
C4 0.019(4) 0.069(6) 0.081(6) 0.006(5) -0.010(4) 0.002(4)
C5 0.035(5) 0.079(6) 0.059(6) 0.007(5) -0.017(4) 0.009(4)
C6 0.027(4) 0.074(6) 0.076(6) 0.000(5) -0.003(4) 0.004(4)
C7 0.037(5) 0.068(6) 0.075(6) -0.005(4) -0.010(4) -0.007(4)
C8 0.046(5) 0.078(6) 0.059(6) 0.000(5) -0.011(4) -0.003(5)
C9 0.051(5) 0.068(6) 0.055(5) 0.006(5) -0.008(4) -0.001(5)
C10 0.044(5) 0.065(6) 0.060(6) 0.012(5) -0.027(5) -0.006(4)
C11 0.056(5) 0.062(6) 0.047(5) -0.006(4) -0.023(5) -0.009(4)
C12 0.045(5) 0.058(6) 0.072(6) -0.005(4) -0.001(5) -0.006(4)
C13 0.039(5) 0.070(6) 0.078(6) 0.001(5) -0.007(5) 0.000(4)
C14 0.032(4) 0.062(5) 0.067(6) 0.005(5) -0.008(4) 0.001(4)
C15 0.041(5) 0.061(5) 0.076(6) -0.008(5) -0.005(4) -0.011(4)
C16 0.040(5) 0.070(6) 0.066(6) -0.005(5) -0.010(5) 0.005(4)
C17 0.063(5) 0.046(5) 0.079(6) 0.000(4) -0.011(5) 0.006(4)
C18 0.039(5) 0.055(5) 0.083(6) 0.002(5) -0.017(5) -0.014(4)
C19 0.064(6) 0.064(6) 0.060(6) 0.002(5) -0.010(5) 0.011(5)
C20 0.040(5) 0.051(5) 0.076(6) 0.004(5) -0.013(5) -0.004(4)
C21 0.052(5) 0.080(6) 0.058(6) 0.017(4) -0.007(5) 0.013(5)
C22 0.044(5) 0.066(6) 0.077(6) 0.015(4) -0.014(5) 0.004(5)
C23 0.042(5) 0.060(6) 0.091(7) 0.004(5) -0.018(5) -0.001(4)
C24 0.056(5) 0.066(6) 0.066(6) 0.001(5) -0.010(5) -0.015(5)
C25 0.047(5) 0.079(6) 0.073(6) 0.008(5) -0.005(5) -0.004(4)
C26 0.038(5) 0.058(6) 0.086(6) 0.005(5) -0.020(5) 0.005(4)
C27 0.039(5) 0.075(6) 0.082(6) -0.016(5) -0.016(5) -0.013(4)
C28 0.056(6) 0.065(6) 0.092(7) -0.002(5) -0.015(5) -0.004(5)
C29 0.036(5) 0.074(6) 0.092(6) -0.004(5) -0.008(4) -0.007(4)
C30 0.048(5) 0.076(6) 0.090(7) 0.003(5) -0.017(5) -0.007(4)
C31 0.042(5) 0.068(6) 0.080(6) 0.012(5) -0.012(4) -0.010(4)
C32 0.073(6) 0.087(7) 0.074(6) -0.004(5) -0.010(5) -0.012(5)
C33 0.054(6) 0.109(8) 0.128(8) -0.027(6) 0.007(6) -0.037(5)
C34 0.104(8) 0.146(10) 0.158(10) -0.032(8) 0.061(7) -0.007(7)
C35 0.026(4) 0.093(7) 0.059(6) 0.008(6) -0.004(4) 0.015(4)
C36 0.045(5) 0.078(7) 0.075(6) -0.006(5) -0.017(4) 0.004(5)
C37 0.044(5) 0.067(6) 0.090(7) 0.004(6) -0.018(5) 0.002(4)
C38 0.049(5) 0.094(8) 0.067(7) -0.003(6) -0.010(5) 0.013(5)
C39 0.056(5) 0.089(7) 0.067(6) -0.001(6) -0.010(4) 0.001(5)
C40 0.050(5) 0.074(6) 0.060(6) -0.002(5) -0.015(4) 0.007(4)
C41 0.063(6) 0.078(6) 0.079(6) -0.003(5) -0.004(5) -0.007(5)
C42 0.076(6) 0.087(7) 0.092(7) 0.006(5) -0.017(5) -0.023(6)
C43 0.054(5) 0.116(8) 0.089(7) -0.008(6) -0.006(5) -0.019(6)
C44 0.077(6) 0.113(8) 0.090(7) -0.003(7) -0.013(6) -0.002(6)
C45 0.068(6) 0.109(8) 0.091(7) 0.008(6) -0.017(5) 0.003(6)
C46 0.086(7) 0.143(10) 0.119(8) -0.005(7) -0.007(6) -0.026(7)
C47 0.037(5) 0.066(6) 0.075(6) 0.007(4) -0.017(5) -0.004(4)
C48 0.043(5) 0.062(6) 0.073(6) 0.001(4) -0.022(5) 0.003(4)
C49 0.044(5) 0.063(6) 0.086(7) 0.001(5) -0.019(5) -0.003(4)
C50 0.048(5) 0.064(6) 0.079(6) 0.011(5) -0.015(5) -0.003(4)
C51 0.048(5) 0.063(6) 0.085(6) -0.006(5) -0.010(5) -0.002(4)
C52 0.029(4) 0.071(6) 0.075(6) 0.009(5) -0.014(4) -0.008(4)
C53 0.043(5) 0.071(6) 0.068(6) 0.006(5) -0.014(4) -0.005(4)
C54 0.040(5) 0.081(6) 0.066(6) 0.009(5) -0.011(4) -0.005(4)
C55 0.035(4) 0.064(5) 0.088(6) 0.007(5) -0.018(4) 0.005(4)
C56 0.040(5) 0.080(6) 0.087(6) -0.004(5) -0.018(4) -0.006(4)
C57 0.054(5) 0.093(7) 0.081(7) 0.000(5) -0.014(5) -0.028(5)
C58 0.055(6) 0.112(8) 0.103(8) -0.006(6) -0.010(5) -0.004(5)
C59 0.049(5) 0.117(8) 0.100(7) 0.006(6) -0.004(5) -0.006(5)
C60 0.054(5) 0.147(9) 0.122(8) 0.007(7) -0.011(5) 0.016(6)
C61 0.035(5) 0.082(7) 0.082(7) 0.008(6) -0.012(5) -0.008(5)
C62 0.040(5) 0.085(7) 0.078(6) 0.009(5) -0.006(4) 0.013(5)
C63 0.048(5) 0.080(6) 0.080(6) -0.017(6) -0.013(5) -0.005(5)
C64 0.072(6) 0.090(8) 0.066(6) 0.006(6) -0.003(5) -0.020(5)
C65 0.062(6) 0.089(8) 0.100(8) 0.000(6) -0.023(5) -0.004(5)
C66 0.071(6) 0.075(6) 0.079(6) 0.001(5) -0.020(5) 0.011(5)
C67 0.072(6) 0.104(7) 0.094(7) -0.002(6) 0.015(5) -0.029(5)
C68 0.048(5) 0.115(8) 0.079(6) -0.005(6) -0.008(5) -0.016(5)
C69 0.038(5) 0.104(7) 0.103(7) -0.027(6) -0.009(5) -0.009(5)
C70 0.073(6) 0.099(7) 0.093(7) -0.010(6) -0.010(5) -0.023(6)
C71 0.051(5) 0.120(8) 0.090(7) -0.017(6) -0.021(5) -0.015(6)
C72 0.105(8) 0.101(8) 0.152(9) -0.015(7) -0.039(7) -0.016(7)

loop_
_atom_type_symbol
_atom_type_description
_atom_type_scat_dispersion_real
_atom_type_scat_dispersion_imag
_atom_type_scat_source
C C 0.0033 0.0016 'International Tables Vol C Tables 4.2.6.8 and 6.1.1.4'
H H 0.0000 0.0000 'International Tables Vol C Tables 4.2.6.8 and 6.1.1.4'
N N 0.0061 0.0033 'International Tables Vol C Tables 4.2.6.8 and 6.1.1.4'
Zn Zn 0.2839 1.4301 'International Tables Vol C Tables 4.2.6.8 and 6.1.1.4'

loop_
_geom_angle_atom_site_label_1
_geom_angle_atom_site_label_2
_geom_angle_atom_site_label_3
_geom_angle
N1 Zn1 N2 90.4(2)
N1 Zn1 N4 90.3(3)
N2 Zn1 N4 178.9(2)
N1 Zn1 N3 178.6(2)
N2 Zn1 N3 90.2(2)
N4 Zn1 N3 89.2(2)
C4 N1 C1 103.5(6)
C4 N1 Zn1 127.8(5)
C1 N1 Zn1 128.5(5)
C6 N2 C9 101.6(6)
C6 N2 Zn1 128.4(5)
C9 N2 Zn1 129.6(5)
C14 N3 C11 105.8(6)
C14 N3 Zn1 127.0(5)
C11 N3 Zn1 126.9(5)
C16 N4 C19 104.1(6)
C16 N4 Zn1 128.7(5)
C19 N4 Zn1 127.2(6)
N1 C1 C20 124.1(7)
N1 C1 C2 111.7(7)
C20 C1 C2 124.2(7)
C3 C2 C1 106.9(7)
C3 C2 H2 126.6
C1 C2 H2 126.6
C2 C3 C4 106.1(7)
C2 C3 H3 126.9
C4 C3 H3 126.9
N1 C4 C5 125.1(7)
N1 C4 C3 111.8(7)
C5 C4 C3 123.1(8)
C6 C5 C4 125.2(7)
C6 C5 C35 116.9(7)
C4 C5 C35 117.9(6)
N2 C6 C5 123.0(7)
N2 C6 C7 112.4(6)
C5 C6 C7 124.5(8)
C8 C7 C6 106.2(7)
C8 C7 H7 126.9
C6 C7 H7 126.9
C7 C8 C9 106.9(7)
C7 C8 H8 126.6
C9 C8 H8 126.6
C8 C9 N2 112.9(7)
C8 C9 C10 126.3(7)
N2 C9 C10 120.9(7)
C11 C10 C47 119.0(7)
C11 C10 C9 126.5(7)
C47 C10 C9 114.4(7)
N3 C11 C10 125.7(7)
N3 C11 C12 110.3(7)
C10 C11 C12 124.0(8)
C13 C12 C11 107.3(7)
C13 C12 H12 126.3
C11 C12 H12 126.3
C12 C13 C14 108.1(7)
C12 C13 H13 126.0
C14 C13 H13 126.0
N3 C14 C15 126.9(7)
N3 C14 C13 108.4(7)
C15 C14 C13 124.6(8)
C14 C15 C16 123.7(7)
C14 C15 C61 118.8(6)
C16 C15 C61 117.4(7)
N4 C16 C15 124.4(7)
N4 C16 C17 110.7(6)
C15 C16 C17 125.0(8)
C18 C17 C16 106.5(7)
C18 C17 H17 126.8
C16 C17 H17 126.8
C17 C18 C19 106.1(7)
C17 C18 H18 127.0
C19 C18 H18 127.0
N4 C19 C18 112.5(7)
N4 C19 C20 124.6(8)
C18 C19 C20 122.5(8)
C1 C20 C19 125.1(7)
C1 C20 C21 117.7(7)
C19 C20 C21 117.1(8)
C22 C21 C20 177.6(8)
C21 C22 C23 176.0(8)
C24 C23 C28 120.0
C24 C23 C22 119.8(5)
C28 C23 C22 120.1(5)
C25 C24 C23 120.0
C25 C24 H24 120.0
C23 C24 H24 120.0
C26 C25 C24 120.0
C26 C25 H25 120.0
C24 C25 H25 120.0
C25 C26 C27 120.0
C25 C26 C29 123.6(5)
C27 C26 C29 116.3(5)
C28 C27 C26 120.0
C28 C27 H27 120.0
C26 C27 H27 120.0
C27 C28 C23 120.0
C27 C28 H28 120.0
C23 C28 H28 120.0
C30 C29 C26 115.5(5)
C30 C29 H29A 108.4
C26 C29 H29A 108.4
C30 C29 H29B 108.4
C26 C29 H29B 108.4
H29A C29 H29B 107.5
C29 C30 C31 110.5(4)
C29 C30 H30A 109.5
C31 C30 H30A 109.5
C29 C30 H30B 109.5
C31 C30 H30B 109.5
H30A C30 H30B 108.1
C30 C31 C32 112.8(5)
C30 C31 H31A 109.0
C32 C31 H31A 109.0
C30 C31 H31B 109.0
C32 C31 H31B 109.0
H31A C31 H31B 107.8
C33 C32 C31 112.5(5)
C33 C32 H32A 109.1
C31 C32 H32A 109.1
C33 C32 H32B 109.1
C31 C32 H32B 109.1
H32A C32 H32B 107.8
C34 C33 C32 114.5(6)
C34 C33 H33A 108.6
C32 C33 H33A 108.6
C34 C33 H33B 108.6
C32 C33 H33B 108.6
H33A C33 H33B 107.6
C33 C34 H34A 109.5
C33 C34 H34B 109.5
H34A C34 H34B 109.5
C33 C34 H34C 109.5
H34A C34 H34C 109.5
H34B C34 H34C 109.5
C36 C35 C40 120.0
C36 C35 C5 120.2(5)
C40 C35 C5 119.8(5)
C35 C36 C37 120.0
C35 C36 H36 120.0
C37 C36 H36 120.0
C36 C37 C38 120.0
C36 C37 H37 120.0
C38 C37 H37 120.0
C39 C38 C37 120.0
C39 C38 C41 121.2(6)
C37 C38 C41 118.7(6)
C38 C39 C40 120.0
C38 C39 H39 120.0
C40 C39 H39 120.0
C39 C40 C35 120.0
C39 C40 H40 120.0
C35 C40 H40 120.0
C38 C41 C42 113.7(5)
C38 C41 H41A 108.8
C42 C41 H41A 108.8
C38 C41 H41B 108.8
C42 C41 H41B 108.8
H41A C41 H41B 107.7
C41 C42 C43 112.4(6)
C41 C42 H42A 109.1
C43 C42 H42A 109.1
C41 C42 H42B 109.1
C43 C42 H42B 109.1
H42A C42 H42B 107.9
C44 C43 C42 115.9(6)
C44 C43 H43A 108.3
C42 C43 H43A 108.3
C44 C43 H43B 108.3
C42 C43 H43B 108.3
H43A C43 H43B 107.4
C45 C44 C43 115.3(6)
C45 C44 H44A 108.5
C43 C44 H44A 108.5
C45 C44 H44B 108.5
C43 C44 H44B 108.5
H44A C44 H44B 107.5
C44 C45 C46 111.0(6)
C44 C45 H45A 109.4
C46 C45 H45A 109.4
C44 C45 H45B 109.4
C46 C45 H45B 109.4
H45A C45 H45B 108.0
C45 C46 H46A 109.5
C45 C46 H46B 109.5
H46A C46 H46B 109.5
C45 C46 H46C 109.5
H46A C46 H46C 109.5
H46B C46 H46C 109.5
C48 C47 C10 177.7(9)
C47 C48 C49 179.8(9)
C50 C49 C54 120.0
C50 C49 C48 119.6(5)
C54 C49 C48 120.3(5)
C49 C50 C51 120.0
C49 C50 H50 120.0
C51 C50 H50 120.0
C52 C51 C50 120.0
C52 C51 H51 120.0
C50 C51 H51 120.0
C53 C52 C51 120.0
C53 C52 C55 118.1(5)
C51 C52 C55 121.8(5)
C52 C53 C54 120.0
C52 C53 H53 120.0
C54 C53 H53 120.0
C53 C54 C49 120.0
C53 C54 H54 120.0
C49 C54 H54 120.0
C56 C55 C52 115.9(5)
C56 C55 H55A 108.3
C52 C55 H55A 108.3
C56 C55 H55B 108.3
C52 C55 H55B 108.3
H55A C55 H55B 107.4
C55 C56 C57 112.7(5)
C55 C56 H56A 109.1
C57 C56 H56A 109.1
C55 C56 H56B 109.1
C57 C56 H56B 109.1
H56A C56 H56B 107.8
C56 C57 C58 111.8(5)
C56 C57 H57A 109.3
C58 C57 H57A 109.3
C56 C57 H57B 109.3
C58 C57 H57B 109.3
H57A C57 H57B 107.9
C57 C58 C59 115.7(6)
C57 C58 H58A 108.4
C59 C58 H58A 108.4
C57 C58 H58B 108.4
C59 C58 H58B 108.4
H58A C58 H58B 107.4
C60 C59 C58 110.2(6)
C60 C59 H59A 109.6
C58 C59 H59A 109.6
C60 C59 H59B 109.6
C58 C59 H59B 109.6
H59A C59 H59B 108.1
C59 C60 H60A 109.5
C59 C60 H60B 109.5
H60A C60 H60B 109.5
C59 C60 H60C 109.5
H60A C60 H60C 109.5
H60B C60 H60C 109.5
C62 C61 C66 120.0
C62 C61 C15 120.6(5)
C66 C61 C15 119.3(5)
C61 C62 C63 120.0
C61 C62 H62 120.0
C63 C62 H62 120.0
C62 C63 C64 120.0
C62 C63 H63 120.0
C64 C63 H63 120.0
C65 C64 C63 120.0
C65 C64 C67 122.8(6)
C63 C64 C67 117.1(6)
C64 C65 C66 120.0
C64 C65 H65 120.0
C66 C65 H65 120.0
C65 C66 C61 120.0
C65 C66 H66 120.0
C61 C66 H66 120.0
C68 C67 C64 112.2(5)
C68 C67 H67A 109.2
C64 C67 H67A 109.2
C68 C67 H67B 109.2
C64 C67 H67B 109.2
H67A C67 H67B 107.9
C69 C68 C67 111.0(4)
C69 C68 H68A 109.4
C67 C68 H68A 109.4
C69 C68 H68B 109.4
C67 C68 H68B 109.4
H68A C68 H68B 108.0
C68 C69 C70 112.3(5)
C68 C69 H69A 109.1
C70 C69 H69A 109.1
C68 C69 H69B 109.1
C70 C69 H69B 109.1
H69A C69 H69B 107.9
C71 C70 C69 113.0(6)
C71 C70 H70A 109.0
C69 C70 H70A 109.0
C71 C70 H70B 109.0
C69 C70 H70B 109.0
H70A C70 H70B 107.8
C72 C71 C70 113.3(7)
C72 C71 H71A 108.9
C70 C71 H71A 108.9
C72 C71 H71B 108.9
C70 C71 H71B 108.9
H71A C71 H71B 107.7
C71 C72 H72A 109.5
C71 C72 H72B 109.5
H72A C72 H72B 109.5
C71 C72 H72C 109.5
H72A C72 H72C 109.5
H72B C72 H72C 109.5

loop_
_geom_bond_atom_site_label_1
_geom_bond_atom_site_label_2
_geom_bond_distance
Zn1 N1 2.005(6)
Zn1 N2 2.014(6)
Zn1 N4 2.022(6)
Zn1 N3 2.023(6)
N1 C4 1.376(8)
N1 C1 1.388(8)
N2 C6 1.403(8)
N2 C9 1.411(8)
N3 C14 1.367(8)
N3 C11 1.381(8)
N4 C16 1.381(8)
N4 C19 1.388(8)
C1 C20 1.412(9)
C1 C2 1.418(9)
C2 C3 1.362(8)
C2 H2 0.9500
C3 C4 1.431(8)
C3 H3 0.9500
C4 C5 1.429(9)
C5 C6 1.421(9)
C5 C35 1.530(8)
C6 C7 1.424(9)
C7 C8 1.375(8)
C7 H7 0.9500
C8 C9 1.403(9)
C8 H8 0.9500
C9 C10 1.441(9)
C10 C11 1.406(9)
C10 C47 1.439(9)
C11 C12 1.430(9)
C12 C13 1.309(9)
C12 H12 0.9500
C13 C14 1.470(9)
C13 H13 0.9500
C14 C15 1.403(9)
C15 C16 1.410(9)
C15 C61 1.519(8)
C16 C17 1.458(9)
C17 C18 1.376(8)
C17 H17 0.9500
C18 C19 1.420(9)
C18 H18 0.9500
C19 C20 1.428(9)
C20 C21 1.461(9)
C21 C22 1.208(9)
C22 C23 1.453(8)
C23 C24 1.3900
C23 C28 1.3900
C24 C25 1.3900
C24 H24 0.9500
C25 C26 1.3900
C25 H25 0.9500
C26 C27 1.3900
C26 C29 1.539(2)
C27 C28 1.3900
C27 H27 0.9500
C28 H28 0.9500
C29 C30 1.539(2)
C29 H29A 0.9900
C29 H29B 0.9900
C30 C31 1.540(2)
C30 H30A 0.9900
C30 H30B 0.9900
C31 C32 1.540(2)
C31 H31A 0.9900
C31 H31B 0.9900
C32 C33 1.540(2)
C32 H32A 0.9900
C32 H32B 0.9900
C33 C34 1.538(2)
C33 H33A 0.9900
C33 H33B 0.9900
C34 H34A 0.9800
C34 H34B 0.9800
C34 H34C 0.9800
C35 C36 1.3900
C35 C40 1.3900
C36 C37 1.3900
C36 H36 0.9500
C37 C38 1.3900
C37 H37 0.9500
C38 C39 1.3900
C38 C41 1.539(2)
C39 C40 1.3900
C39 H39 0.9500
C40 H40 0.9500
C41 C42 1.539(2)
C41 H41A 0.9900
C41 H41B 0.9900
C42 C43 1.540(2)
C42 H42A 0.9900
C42 H42B 0.9900
C43 C44 1.539(2)
C43 H43A 0.9900
C43 H43B 0.9900
C44 C45 1.539(2)
C44 H44A 0.9900
C44 H44B 0.9900
C45 C46 1.540(2)
C45 H45A 0.9900
C45 H45B 0.9900
C46 H46A 0.9800
C46 H46B 0.9800
C46 H46C 0.9800
C47 C48 1.181(9)
C48 C49 1.488(8)
C49 C50 1.3900
C49 C54 1.3900
C50 C51 1.3900
C50 H50 0.9500
C51 C52 1.3900
C51 H51 0.9500
C52 C53 1.3900
C52 C55 1.540(2)
C53 C54 1.3900
C53 H53 0.9500
C54 H54 0.9500
C55 C56 1.538(2)
C55 H55A 0.9900
C55 H55B 0.9900
C56 C57 1.539(2)
C56 H56A 0.9900
C56 H56B 0.9900
C57 C58 1.539(2)
C57 H57A 0.9900
C57 H57B 0.9900
C58 C59 1.540(2)
C58 H58A 0.9900
C58 H58B 0.9900
C59 C60 1.538(2)
C59 H59A 0.9900
C59 H59B 0.9900
C60 H60A 0.9800
C60 H60B 0.9800
C60 H60C 0.9800
C61 C62 1.3900
C61 C66 1.3900
C62 C63 1.3900
C62 H62 0.9500
C63 C64 1.3900
C63 H63 0.9500
C64 C65 1.3900
C64 C67 1.540(2)
C65 C66 1.3900
C65 H65 0.9500
C66 H66 0.9500
C67 C68 1.539(2)
C67 H67A 0.9900
C67 H67B 0.9900
C68 C69 1.539(2)
C68 H68A 0.9900
C68 H68B 0.9900
C69 C70 1.540(2)
C69 H69A 0.9900
C69 H69B 0.9900
C70 C71 1.539(2)
C70 H70A 0.9900
C70 H70B 0.9900
C71 C72 1.539(2)
C71 H71A 0.9900
C71 H71B 0.9900
C72 H72A 0.9800
C72 H72B 0.9800
C72 H72C 0.9800

loop_
_geom_torsion_atom_site_label_1
_geom_torsion_atom_site_label_2
_geom_torsion_atom_site_label_3
_geom_torsion_atom_site_label_4
_geom_torsion
N2 Zn1 N1 C4 0.5(6)
N4 Zn1 N1 C4 -178.6(6)
N3 Zn1 N1 C4 114(12)
N2 Zn1 N1 C1 175.1(6)
N4 Zn1 N1 C1 -4.0(6)
N3 Zn1 N1 C1 -71(12)
N1 Zn1 N2 C6 2.3(5)
N4 Zn1 N2 C6 128(12)
N3 Zn1 N2 C6 -176.4(6)
N1 Zn1 N2 C9 174.5(6)
N4 Zn1 N2 C9 -60(12)
N3 Zn1 N2 C9 -4.3(6)
N1 Zn1 N3 C14 63(12)
N2 Zn1 N3 C14 176.7(6)
N4 Zn1 N3 C14 -4.2(6)
N1 Zn1 N3 C11 -109(12)
N2 Zn1 N3 C11 4.4(6)
N4 Zn1 N3 C11 -176.5(6)
N1 Zn1 N4 C16 -178.0(6)
N2 Zn1 N4 C16 56(12)
N3 Zn1 N4 C16 0.8(6)
N1 Zn1 N4 C19 5.4(6)
N2 Zn1 N4 C19 -120(12)
N3 Zn1 N4 C19 -175.9(6)
C4 N1 C1 C20 178.8(6)
Zn1 N1 C1 C20 3.3(10)
C4 N1 C1 C2 -0.2(8)
Zn1 N1 C1 C2 -175.8(4)
N1 C1 C2 C3 0.1(8)
C20 C1 C2 C3 -178.9(7)
C1 C2 C3 C4 0.0(8)
C1 N1 C4 C5 -177.4(6)
Zn1 N1 C4 C5 -1.8(10)
C1 N1 C4 C3 0.2(8)
Zn1 N1 C4 C3 175.8(4)
C2 C3 C4 N1 -0.2(8)
C2 C3 C4 C5 177.5(7)
N1 C4 C5 C6 0.4(11)
C3 C4 C5 C6 -177.0(7)
N1 C4 C5 C35 178.5(6)
C3 C4 C5 C35 1.1(10)
C9 N2 C6 C5 -178.0(6)
Zn1 N2 C6 C5 -4.1(10)
C9 N2 C6 C7 -0.6(7)
Zn1 N2 C6 C7 173.2(4)
C4 C5 C6 N2 2.7(11)
C35 C5 C6 N2 -175.4(6)
C4 C5 C6 C7 -174.4(7)
C35 C5 C6 C7 7.5(10)
N2 C6 C7 C8 1.4(8)
C5 C6 C7 C8 178.7(7)
C6 C7 C8 C9 -1.5(8)
C7 C8 C9 N2 1.2(8)
C7 C8 C9 C10 -177.5(7)
C6 N2 C9 C8 -0.4(8)
Zn1 N2 C9 C8 -174.1(4)
C6 N2 C9 C10 178.4(6)
Zn1 N2 C9 C10 4.7(9)
C8 C9 C10 C11 174.6(7)
N2 C9 C10 C11 -4.0(11)
C8 C9 C10 C47 -1.5(10)
N2 C9 C10 C47 179.9(6)
C14 N3 C11 C10 -179.0(7)
Zn1 N3 C11 C10 -5.3(10)
C14 N3 C11 C12 3.6(8)
Zn1 N3 C11 C12 177.2(4)
C47 C10 C11 N3 -179.6(6)
C9 C10 C11 N3 4.5(12)
C47 C10 C11 C12 -2.5(11)
C9 C10 C11 C12 -178.4(7)
N3 C11 C12 C13 -2.5(8)
C10 C11 C12 C13 -180.0(7)
C11 C12 C13 C14 0.4(8)
C11 N3 C14 C15 179.7(7)
Zn1 N3 C14 C15 6.0(10)
C11 N3 C14 C13 -3.3(7)
Zn1 N3 C14 C13 -176.9(4)
C12 C13 C14 N3 1.9(8)
C12 C13 C14 C15 179.0(7)
N3 C14 C15 C16 -3.1(12)
C13 C14 C15 C16 -179.7(7)
N3 C14 C15 C61 179.8(6)
C13 C14 C15 C61 3.2(10)
C19 N4 C16 C15 178.6(7)
Zn1 N4 C16 C15 1.3(10)
C19 N4 C16 C17 -2.5(7)
Zn1 N4 C16 C17 -179.8(4)
C14 C15 C16 N4 -0.8(11)
C61 C15 C16 N4 176.4(6)
C14 C15 C16 C17 -179.5(7)
C61 C15 C16 C17 -2.3(10)
N4 C16 C17 C18 0.6(8)
C15 C16 C17 C18 179.4(7)
C16 C17 C18 C19 1.6(8)
C16 N4 C19 C18 3.7(8)
Zn1 N4 C19 C18 -179.0(4)
C16 N4 C19 C20 176.5(7)
Zn1 N4 C19 C20 -6.2(10)
C17 C18 C19 N4 -3.4(8)
C17 C18 C19 C20 -176.5(6)
N1 C1 C20 C19 -2.2(11)
C2 C1 C20 C19 176.7(7)
N1 C1 C20 C21 -179.4(6)
C2 C1 C20 C21 -0.4(10)
N4 C19 C20 C1 3.7(11)
C18 C19 C20 C1 175.9(7)
N4 C19 C20 C21 -179.1(6)
C18 C19 C20 C21 -6.9(10)
C1 C20 C21 C22 -125(23)
C19 C20 C21 C22 58(23)
C20 C21 C22 C23 154(17)
C21 C22 C23 C24 158(11)
C21 C22 C23 C28 -25(12)
C28 C23 C24 C25 0.0
C22 C23 C24 C25 177.1(5)
C23 C24 C25 C26 0.0
C24 C25 C26 C27 0.0
C24 C25 C26 C29 -176.1(5)
C25 C26 C27 C28 0.0
C29 C26 C27 C28 176.4(5)
C26 C27 C28 C23 0.0
C24 C23 C28 C27 0.0
C22 C23 C28 C27 -177.1(5)
C25 C26 C29 C30 -4.9(8)
C27 C26 C29 C30 178.8(5)
C26 C29 C30 C31 -176.5(5)
C29 C30 C31 C32 179.4(6)
C30 C31 C32 C33 -178.8(6)
C31 C32 C33 C34 177.0(7)
C6 C5 C35 C36 -118.3(6)
C4 C5 C35 C36 63.4(7)
C6 C5 C35 C40 61.9(6)
C4 C5 C35 C40 -116.3(6)
C40 C35 C36 C37 0.0
C5 C35 C36 C37 -179.7(5)
C35 C36 C37 C38 0.0
C36 C37 C38 C39 0.0
C36 C37 C38 C41 176.3(4)
C37 C38 C39 C40 0.0
C41 C38 C39 C40 -176.2(4)
C38 C39 C40 C35 0.0
C36 C35 C40 C39 0.0
C5 C35 C40 C39 179.7(5)
C39 C38 C41 C42 109.4(5)
C37 C38 C41 C42 -66.8(7)
C38 C41 C42 C43 -60.3(8)
C41 C42 C43 C44 -66.4(8)
C42 C43 C44 C45 -58.6(9)
C43 C44 C45 C46 -62.3(9)
C11 C10 C47 C48 22(23)
C9 C10 C47 C48 -162(22)
C10 C47 C48 C49 142(100)
C47 C48 C49 C50 19(100)
C47 C48 C49 C54 -159(100)
C54 C49 C50 C51 0.0
C48 C49 C50 C51 -178.2(5)
C49 C50 C51 C52 0.0
C50 C51 C52 C53 0.0
C50 C51 C52 C55 176.3(5)
C51 C52 C53 C54 0.0
C55 C52 C53 C54 -176.4(4)
C52 C53 C54 C49 0.0
C50 C49 C54 C53 0.0
C48 C49 C54 C53 178.2(5)
C53 C52 C55 C56 173.4(4)
C51 C52 C55 C56 -3.0(7)
C52 C55 C56 C57 -179.1(5)
C55 C56 C57 C58 175.0(6)
C56 C57 C58 C59 176.2(6)
C57 C58 C59 C60 -65.4(9)
C14 C15 C61 C62 -118.7(6)
C16 C15 C61 C62 64.0(7)
C14 C15 C61 C66 65.2(7)
C16 C15 C61 C66 -112.1(6)
C66 C61 C62 C63 0.0
C15 C61 C62 C63 -176.1(5)
C61 C62 C63 C64 0.0
C62 C63 C64 C65 0.0
C62 C63 C64 C67 178.7(5)
C63 C64 C65 C66 0.0
C67 C64 C65 C66 -178.7(5)
C64 C65 C66 C61 0.0
C62 C61 C66 C65 0.0
C15 C61 C66 C65 176.1(5)
C65 C64 C67 C68 -75.1(7)
C63 C64 C67 C68 106.2(6)
C64 C67 C68 C69 -174.3(6)
C67 C68 C69 C70 -177.9(7)
C68 C69 C70 C71 -178.5(7)
C69 C70 C71 C72 73.0(9)
